data_4324501
loop_
_publ_author_name
'Balasubramanian Murugesapandian'
'Peter W. Roesky'

_publ_contact_author
;
  Prof. Dr. Peter W. Roesky
Karlsruher Institut fu/er Technologie (KIT) - Institut fu/er Anorganische Chemie
  Lehrstuhl fu/er Anorganische Funktionsmaterialien
   Engesserstr. 15, Geb. 30.45
   76131 Karlsruhe 
   Bundesrepublik Deutschland
;
_publ_contact_author_email roesky@kit.edu
_publ_contact_author_fax +49/(0)7216084854
_publ_contact_author_phone +49/(0)7216086117
_publ_section_title
;
 Coordination Polymers of Zinc with (\h6-Benzenecarboxylate) Chromium
 Tricarbonyl
;
_journal_name_full 'Inorganic Chemistry'
_journal_page_first 1698
_journal_page_last 1704
_journal_paper_doi 10.1021/ic102167t
_journal_volume 50
_journal_year 2011
_chemical_formula_moiety 'C66 H48 Cr4 N4 O20 Zn2, H2 O'
_chemical_formula_sum 'C66 H50 Cr4 N4 O21 Zn2'
_chemical_formula_weight 1573.84
_chemical_name_systematic
; 
 ? 
;
_space_group_IT_number 5
_symmetry_cell_setting monoclinic
_symmetry_Int_Tables_number 5
_symmetry_space_group_name_Hall 'C 2y'
_symmetry_space_group_name_H-M 'C 1 2 1'
_atom_sites_solution_hydrogens geom
_atom_sites_solution_primary direct
_atom_sites_solution_secondary difmap
_audit_creation_date 10-07-29
_audit_creation_method 'STOE X-RED'
_cell_angle_alpha 90.00
_cell_angle_beta 111.921(2)
_cell_angle_gamma 90.00
_cell_formula_units_Z 2
_cell_length_a 19.1846(6)
_cell_length_b 14.7042(5)
_cell_length_c 12.3100(4)
_cell_measurement_reflns_used 16473
_cell_measurement_temperature 200(2)
_cell_measurement_theta_max 29.55
_cell_measurement_theta_min 1.78
_cell_volume 3221.51(19)
_computing_cell_refinement 'STOE X-AREA, PLATON (A.L.Spek, 2005)'
_computing_data_collection 'STOE X-AREA'
_computing_data_reduction 'STOE X-RED, PLATON (A.L.Spek, 2005)'
_computing_molecular_graphics 'Diamond 2.1e/3'
_computing_publication_material 'X-STEP32, Microsoft Word'
_computing_structure_refinement 'SHELXL-97 (Sheldrick, 1997)'
_computing_structure_solution 'SHELXS-97 (Sheldrick, 1997)'
_diffrn_ambient_temperature 200(2)
_diffrn_measured_fraction_theta_full 0.998
_diffrn_measured_fraction_theta_max 0.998
_diffrn_measurement_device_type 'STOE IPDS 2'
_diffrn_measurement_method 'area detector'
_diffrn_radiation_monochromator graphite
_diffrn_radiation_source 'fine-focus sealed tube'
_diffrn_radiation_type MoK\a
_diffrn_radiation_wavelength 0.71073
_diffrn_reflns_av_R_equivalents 0.0909
_diffrn_reflns_av_sigmaI/netI 0.0710
_diffrn_reflns_limit_h_max 25
_diffrn_reflns_limit_h_min -26
_diffrn_reflns_limit_k_max 20
_diffrn_reflns_limit_k_min -20
_diffrn_reflns_limit_l_max 16
_diffrn_reflns_limit_l_min -16
_diffrn_reflns_number 15514
_diffrn_reflns_theta_full 29.15
_diffrn_reflns_theta_max 29.15
_diffrn_reflns_theta_min 1.78
_exptl_absorpt_coefficient_mu 1.465
_exptl_absorpt_correction_T_max 0.9196
_exptl_absorpt_correction_T_min 0.7474
_exptl_absorpt_correction_type integration
_exptl_absorpt_process_details 'STOE X-RED & X-SHAPE'
_exptl_crystal_colour yellow
_exptl_crystal_density_diffrn 1.622
_exptl_crystal_description cube
_exptl_crystal_F_000 1596
_exptl_crystal_size_max 0.200
_exptl_crystal_size_mid 0.146
_exptl_crystal_size_min 0.049
_refine_diff_density_max 1.075
_refine_diff_density_min -0.542
_refine_diff_density_rms 0.083
_refine_ls_abs_structure_details 'Flack H D (1983), Acta Cryst. A39, 876-881'
_refine_ls_abs_structure_Flack 0.018(13)
_refine_ls_extinction_method none
_refine_ls_goodness_of_fit_ref 1.018
_refine_ls_hydrogen_treatment constr
_refine_ls_matrix_type full
_refine_ls_number_parameters 438
_refine_ls_number_reflns 8606
_refine_ls_number_restraints 1
_refine_ls_restrained_S_all 1.018
_refine_ls_R_factor_all 0.0538
_refine_ls_R_factor_gt 0.0485
_refine_ls_shift/su_max 0.000
_refine_ls_shift/su_mean 0.000
_refine_ls_structure_factor_coef Fsqd
_refine_ls_weighting_details 'calc w=1/[\s^2^(Fo^2^)+(0.0800P)^2^+0.0000P] where P=(Fo^2^+2Fc^2^)/3'
_refine_ls_weighting_scheme calc
_refine_ls_wR_factor_gt 0.1235
_refine_ls_wR_factor_ref 0.1266
_reflns_number_gt 7667
_reflns_number_total 8606
_reflns_threshold_expression >2sigma(I)
_cod_data_source_file ic102167t_si_001_3.cif
_cod_data_source_block 3
_cod_original_cell_volume 3221.51(18)
_cod_original_sg_symbol_H-M 'C 2'
_cod_database_code 4324501

loop_
_symmetry_equiv_pos_as_xyz
'x, y, z'
'-x, y, -z'
'x+1/2, y+1/2, z'
'-x+1/2, y+1/2, -z'

loop_
_atom_site_label
_atom_site_type_symbol
_atom_site_fract_x
_atom_site_fract_y
_atom_site_fract_z
_atom_site_U_iso_or_equiv
_atom_site_adp_type
_atom_site_occupancy
_atom_site_symmetry_multiplicity
_atom_site_calc_flag
_atom_site_refinement_flags
C1 C -0.02954(17) 1.0640(2) 0.8498(3) 0.0325(6) Uani 1 1 d .
C2 C -0.01757(19) 1.1591(2) 0.8516(3) 0.0352(6) Uani 1 1 d .
H2 H 0.0264 1.1823 0.8432 0.042 Uiso 1 1 calc R
C3 C -0.0703(2) 1.2190(3) 0.8656(4) 0.0415(8) Uani 1 1 d .
H3 H -0.0623 1.2827 0.8655 0.050 Uiso 1 1 calc R
C4 C -0.1352(2) 1.1856(3) 0.8797(3) 0.0468(9) Uani 1 1 d .
H4 H -0.1711 1.2265 0.8885 0.056 Uiso 1 1 calc R
C5 C -0.1463(2) 1.0914(3) 0.8805(3) 0.0422(8) Uani 1 1 d .
H5 H -0.1897 1.0686 0.8911 0.051 Uiso 1 1 calc R
C6 C -0.09419(19) 1.0304(3) 0.8658(3) 0.0376(7) Uani 1 1 d .
H6 H -0.1023 0.9667 0.8666 0.045 Uiso 1 1 calc R
C7 C 0.02625(18) 0.9982(2) 0.8327(3) 0.0331(6) Uani 1 1 d .
C8 C -0.1803(2) 1.2287(3) 0.6336(3) 0.0419(8) Uani 1 1 d .
C9 C -0.2092(2) 1.0600(3) 0.6223(4) 0.0483(9) Uani 1 1 d .
C10 C -0.0854(2) 1.1118(2) 0.6085(3) 0.0397(7) Uani 1 1 d .
C11 C 0.2715(2) 0.8035(2) 1.1433(3) 0.0367(7) Uani 1 1 d .
C12 C 0.3263(2) 0.7337(2) 1.1699(3) 0.0382(7) Uani 1 1 d .
H12 H 0.3302 0.6972 1.1087 0.046 Uiso 1 1 calc R
C13 C 0.3750(2) 0.7181(2) 1.2858(3) 0.0416(7) Uani 1 1 d .
H13 H 0.4106 0.6701 1.3034 0.050 Uiso 1 1 calc R
C14 C 0.3706(2) 0.7740(3) 1.3761(3) 0.0442(8) Uani 1 1 d .
H14 H 0.4055 0.7657 1.4540 0.053 Uiso 1 1 calc R
C15 C 0.3157(3) 0.8412(3) 1.3526(4) 0.0470(9) Uani 1 1 d .
H15 H 0.3115 0.8766 1.4144 0.056 Uiso 1 1 calc R
C16 C 0.2665(2) 0.8561(3) 1.2357(3) 0.0397(7) Uani 1 1 d .
H16 H 0.2294 0.9024 1.2192 0.048 Uiso 1 1 calc R
C17 C 0.2252(2) 0.8256(3) 1.0176(3) 0.0424(8) Uani 1 1 d .
C18 C 0.3687(3) 0.9888(3) 1.2317(4) 0.0494(9) Uani 1 1 d .
C19 C 0.4073(2) 0.8755(3) 1.1100(4) 0.0443(8) Uani 1 1 d .
C20 C 0.4818(3) 0.8831(4) 1.3319(4) 0.0578(12) Uani 1 1 d .
C21 C 0.0978(3) 0.9040(3) 0.5786(4) 0.0527(11) Uani 1 1 d .
H21 H 0.0888 0.9674 0.5812 0.063 Uiso 1 1 calc R
C22 C 0.0861(3) 0.8647(4) 0.4712(4) 0.0625(13) Uani 1 1 d .
H22 H 0.0686 0.9009 0.4023 0.075 Uiso 1 1 calc R
C23 C 0.0996(5) 0.7734(4) 0.4633(5) 0.082(2) Uani 1 1 d .
C24 C 0.1191(4) 0.7238(3) 0.5670(4) 0.0703(16) Uani 1 1 d .
H24 H 0.1251 0.6598 0.5657 0.084 Uiso 1 1 calc R
C25 C 0.1299(3) 0.7672(3) 0.6718(4) 0.0490(9) Uani 1 1 d .
H25 H 0.1441 0.7318 0.7413 0.059 Uiso 1 1 calc R
C26 C 0.3965(4) 1.2300(5) 0.6524(5) 0.0714(14) Uani 1 1 d .
H26A H 0.4114 1.2759 0.7159 0.086 Uiso 1 1 calc R
H26B H 0.3444 1.2107 0.6380 0.086 Uiso 1 1 calc R
C27 C 0.4484(4) 1.1489(5) 0.6892(6) 0.0752(16) Uani 1 1 d .
H27A H 0.4999 1.1669 0.6976 0.090 Uiso 1 1 calc R
H27B H 0.4310 1.1005 0.6292 0.090 Uiso 1 1 calc R
C28 C 0.4485(4) 1.1136(4) 0.8071(5) 0.0698(14) Uani 1 1 d .
H28A H 0.4895 1.0684 0.8368 0.084 Uiso 1 1 calc R
H28B H 0.4624 1.1653 0.8626 0.084 Uiso 1 1 calc R
C29 C 0.2786(3) 0.9627(4) 0.7486(5) 0.0595(12) Uani 1 1 d .
H29 H 0.2538 0.9157 0.6952 0.071 Uiso 1 1 calc R
C30 C 0.3428(3) 1.0000(4) 0.7412(5) 0.0600(12) Uani 1 1 d .
H30 H 0.3620 0.9772 0.6857 0.072 Uiso 1 1 calc R
C31 C 0.3791(3) 1.0707(3) 0.8147(4) 0.0494(9) Uani 1 1 d .
C32 C 0.3492(3) 1.0980(3) 0.8975(4) 0.0494(9) Uani 1 1 d .
H32 H 0.3724 1.1457 0.9509 0.059 Uiso 1 1 calc R
C33 C 0.2860(3) 1.0553(3) 0.9012(4) 0.0495(9) Uani 1 1 d .
H33 H 0.2674 1.0738 0.9592 0.059 Uiso 1 1 calc R
N1 N 0.12109(18) 0.8573(2) 0.6791(3) 0.0400(6) Uani 1 1 d .
N2 N 0.24953(18) 0.9887(3) 0.8264(3) 0.0443(7) Uani 1 1 d .
O1 O 0.08380(14) 1.03319(17) 0.8206(3) 0.0387(5) Uani 1 1 d .
O2 O 0.01438(16) 0.91502(18) 0.8305(3) 0.0453(6) Uani 1 1 d .
O3 O -0.2107(2) 1.2910(2) 0.5837(3) 0.0632(9) Uani 1 1 d .
O4 O -0.2598(3) 1.0198(3) 0.5588(4) 0.0809(14) Uani 1 1 d .
O5 O -0.0577(2) 1.1008(2) 0.5415(3) 0.0591(8) Uani 1 1 d .
O6 O 0.18644(17) 0.8994(2) 0.9998(3) 0.0524(8) Uani 1 1 d .
O7 O 0.22867(19) 0.7747(3) 0.9395(3) 0.0594(9) Uani 1 1 d .
O8 O 0.3594(3) 1.0659(3) 1.2235(5) 0.0818(13) Uani 1 1 d .
O9 O 0.4224(2) 0.8847(2) 1.0290(3) 0.0653(9) Uani 1 1 d .
O10 O 0.5432(2) 0.8949(4) 1.3893(4) 0.0974(19) Uani 1 1 d .
O11 O 0.5000 1.2948(5) 1.0000 0.202(8) Uani 1 2 d S
Cr1 Cr -0.12913(3) 1.12819(3) 0.71716(4) 0.03108(11) Uani 1 1 d .
Cr2 Cr 0.38197(3) 0.86475(4) 1.24032(5) 0.03498(13) Uani 1 1 d .
Zn Zn 0.15246(2) 0.92777(3) 0.83189(4) 0.03926(11) Uani 1 1 d .

loop_
_atom_site_aniso_label
_atom_site_aniso_U_11
_atom_site_aniso_U_22
_atom_site_aniso_U_33
_atom_site_aniso_U_23
_atom_site_aniso_U_13
_atom_site_aniso_U_12
C1 0.0288(13) 0.0388(16) 0.0291(14) 0.0003(12) 0.0100(12) -0.0017(11)
C2 0.0347(15) 0.0381(16) 0.0342(16) -0.0047(13) 0.0147(12) -0.0032(12)
C3 0.0472(18) 0.0399(17) 0.0383(18) -0.0078(14) 0.0169(16) 0.0012(14)
C4 0.0414(17) 0.066(3) 0.0343(19) -0.0091(17) 0.0154(15) 0.0090(17)
C5 0.0409(17) 0.060(2) 0.0280(16) 0.0009(15) 0.0159(14) -0.0046(16)
C6 0.0356(15) 0.0418(17) 0.0339(17) 0.0058(14) 0.0114(13) -0.0042(13)
C7 0.0349(14) 0.0346(15) 0.0272(14) 0.0008(11) 0.0085(12) 0.0018(12)
C8 0.0498(19) 0.0452(19) 0.0343(17) 0.0000(15) 0.0200(15) 0.0092(16)
C9 0.0476(19) 0.048(2) 0.0400(19) 0.0059(16) 0.0053(16) -0.0129(16)
C10 0.0499(18) 0.0357(17) 0.0376(17) 0.0051(13) 0.0212(15) 0.0090(13)
C11 0.0391(16) 0.0382(16) 0.0350(17) -0.0001(13) 0.0163(14) 0.0063(13)
C12 0.0421(16) 0.0352(16) 0.0402(18) -0.0038(13) 0.0187(14) 0.0050(13)
C13 0.0506(19) 0.0352(16) 0.0403(19) 0.0063(14) 0.0185(16) 0.0096(14)
C14 0.055(2) 0.0438(19) 0.0319(17) 0.0078(14) 0.0138(16) 0.0102(16)
C15 0.063(2) 0.046(2) 0.0361(19) 0.0040(15) 0.0237(18) 0.0111(17)
C16 0.0447(17) 0.0442(18) 0.0342(17) 0.0063(14) 0.0194(14) 0.0150(14)
C17 0.0318(15) 0.057(2) 0.0363(18) 0.0032(15) 0.0102(14) 0.0058(14)
C18 0.057(2) 0.0388(19) 0.051(2) -0.0066(17) 0.018(2) 0.0042(17)
C19 0.058(2) 0.0335(17) 0.045(2) 0.0023(14) 0.0232(17) 0.0043(15)
C20 0.046(2) 0.076(3) 0.043(2) 0.015(2) 0.0075(18) -0.002(2)
C21 0.070(3) 0.0414(19) 0.0345(19) 0.0044(15) 0.0052(18) 0.0114(17)
C22 0.096(4) 0.048(2) 0.0324(19) 0.0049(17) 0.011(2) 0.017(2)
C23 0.138(6) 0.047(2) 0.036(2) -0.006(2) 0.004(3) 0.010(3)
C24 0.111(4) 0.042(2) 0.037(2) -0.0029(18) 0.005(3) 0.009(2)
C25 0.062(2) 0.0358(17) 0.0380(19) 0.0010(14) 0.0057(18) 0.0018(16)
C26 0.075(3) 0.082(4) 0.056(3) -0.003(3) 0.022(3) -0.002(3)
C27 0.077(4) 0.080(4) 0.071(3) 0.020(3) 0.031(3) 0.000(3)
C28 0.093(4) 0.068(3) 0.055(3) 0.013(2) 0.036(3) -0.015(3)
C29 0.054(2) 0.072(3) 0.057(3) -0.027(2) 0.026(2) -0.006(2)
C30 0.059(2) 0.074(3) 0.055(3) -0.014(2) 0.030(2) -0.004(2)
C31 0.061(2) 0.047(2) 0.0367(19) 0.0078(16) 0.0152(18) 0.0039(18)
C32 0.061(2) 0.0408(18) 0.040(2) -0.0012(15) 0.0124(18) 0.0019(16)
C33 0.054(2) 0.052(2) 0.043(2) -0.0076(17) 0.0177(18) 0.0098(17)
N1 0.0428(14) 0.0405(15) 0.0322(14) -0.0020(12) 0.0088(12) 0.0070(12)
N2 0.0406(15) 0.0493(17) 0.0392(16) -0.0021(13) 0.0106(13) 0.0082(13)
O1 0.0359(11) 0.0347(11) 0.0485(15) 0.0054(10) 0.0191(11) 0.0079(9)
O2 0.0555(14) 0.0309(13) 0.0489(15) -0.0008(11) 0.0188(12) -0.0015(11)
O3 0.087(2) 0.0541(18) 0.061(2) 0.0178(15) 0.0421(19) 0.0272(17)
O4 0.085(3) 0.083(3) 0.051(2) 0.0087(18) -0.0019(19) -0.039(2)
O5 0.082(2) 0.0585(18) 0.0546(18) 0.0021(14) 0.0457(18) 0.0150(16)
O6 0.0492(14) 0.072(2) 0.0320(13) 0.0103(12) 0.0107(12) 0.0229(13)
O7 0.0541(17) 0.084(2) 0.0333(14) -0.0089(14) 0.0078(13) 0.0140(16)
O8 0.109(3) 0.0375(17) 0.108(4) -0.0069(19) 0.051(3) 0.0028(19)
O9 0.099(3) 0.058(2) 0.058(2) 0.0020(15) 0.051(2) 0.0064(18)
O10 0.0494(19) 0.149(5) 0.074(3) 0.040(3) 0.0004(19) -0.016(2)
O11 0.51(3) 0.038(3) 0.153(9) 0.000 0.230(14) 0.000
Cr1 0.0323(2) 0.0339(2) 0.0288(2) 0.0005(2) 0.01347(19) 0.0007(2)
Cr2 0.0392(3) 0.0349(3) 0.0287(2) 0.0018(2) 0.0103(2) 0.0072(2)
Zn 0.0412(2) 0.0409(2) 0.0325(2) -0.00143(16) 0.01015(16) 0.01165(17)

loop_
_atom_type_symbol
_atom_type_description
_atom_type_scat_dispersion_real
_atom_type_scat_dispersion_imag
_atom_type_scat_source
C C 0.0033 0.0016 'International Tables Vol C Tables 4.2.6.8 and 6.1.1.4'
H H 0.0000 0.0000 'International Tables Vol C Tables 4.2.6.8 and 6.1.1.4'
N N 0.0061 0.0033 'International Tables Vol C Tables 4.2.6.8 and 6.1.1.4'
O O 0.0106 0.0060 'International Tables Vol C Tables 4.2.6.8 and 6.1.1.4'
Cr Cr 0.3209 0.6236 'International Tables Vol C Tables 4.2.6.8 and 6.1.1.4'
Zn Zn 0.2839 1.4301 'International Tables Vol C Tables 4.2.6.8 and 6.1.1.4'

loop_
_geom_angle_atom_site_label_1
_geom_angle_atom_site_label_2
_geom_angle_atom_site_label_3
_geom_angle
_geom_angle_site_symmetry_3
C2 C1 C6 119.3(3) .
C2 C1 C7 121.0(3) .
C6 C1 C7 119.8(3) .
C2 C1 Cr1 71.3(2) .
C6 C1 Cr1 72.00(19) .
C7 C1 Cr1 129.1(2) .
C3 C2 C1 120.2(3) .
C3 C2 Cr1 71.3(2) .
C1 C2 Cr1 71.30(19) .
C2 C3 C4 120.6(4) .
C2 C3 Cr1 71.7(2) .
C4 C3 Cr1 71.9(2) .
C5 C4 C3 119.2(4) .
C5 C4 Cr1 71.9(2) .
C3 C4 Cr1 71.0(2) .
C4 C5 C6 120.9(4) .
C4 C5 Cr1 71.3(2) .
C6 C5 Cr1 71.7(2) .
C5 C6 C1 119.8(3) .
C5 C6 Cr1 71.5(2) .
C1 C6 Cr1 70.76(19) .
O2 C7 O1 123.6(3) .
O2 C7 C1 119.9(3) .
O1 C7 C1 116.4(3) .
O3 C8 Cr1 178.8(5) .
O4 C9 Cr1 177.0(4) .
O5 C10 Cr1 179.3(4) .
C16 C11 C12 118.6(3) .
C16 C11 C17 121.3(3) .
C12 C11 C17 119.8(3) .
C16 C11 Cr2 71.3(2) .
C12 C11 Cr2 71.9(2) .
C17 C11 Cr2 123.3(3) .
C13 C12 C11 120.6(3) .
C13 C12 Cr2 72.8(2) .
C11 C12 Cr2 70.7(2) .
C12 C13 C14 119.6(3) .
C12 C13 Cr2 70.6(2) .
C14 C13 Cr2 70.3(2) .
C15 C14 C13 120.8(4) .
C15 C14 Cr2 72.2(2) .
C13 C14 Cr2 72.8(2) .
C14 C15 C16 119.2(4) .
C14 C15 Cr2 71.2(2) .
C16 C15 Cr2 70.3(2) .
C11 C16 C15 121.1(3) .
C11 C16 Cr2 71.4(2) .
C15 C16 Cr2 72.5(2) .
O7 C17 O6 124.9(4) .
O7 C17 C11 119.0(4) .
O6 C17 C11 116.1(4) .
O8 C18 Cr2 178.3(5) .
O9 C19 Cr2 178.1(4) .
O10 C20 Cr2 179.3(7) .
N1 C21 C22 123.3(4) .
C23 C22 C21 120.5(4) .
C22 C23 C24 116.0(5) .
C22 C23 C26 121.9(5) 4_546
C24 C23 C26 121.6(5) 4_546
C25 C24 C23 120.6(4) .
N1 C25 C24 122.6(4) .
C27 C26 C23 109.8(6) 4_556
C26 C27 C28 108.5(6) .
C31 C28 C27 120.6(5) .
N2 C29 C30 123.8(4) .
C29 C30 C31 119.8(4) .
C30 C31 C32 116.7(4) .
C30 C31 C28 120.9(4) .
C32 C31 C28 122.4(4) .
C33 C32 C31 119.7(4) .
N2 C33 C32 123.2(4) .
C21 N1 C25 116.8(4) .
C21 N1 Zn 118.4(3) .
C25 N1 Zn 124.4(3) .
C29 N2 C33 116.7(4) .
C29 N2 Zn 121.2(3) .
C33 N2 Zn 122.1(3) .
C7 O1 Zn 104.7(2) .
C17 O6 Zn 107.6(3) .
C10 Cr1 C9 88.1(2) .
C10 Cr1 C8 89.58(16) .
C9 Cr1 C8 86.5(2) .
C10 Cr1 C3 116.79(17) .
C9 Cr1 C3 154.62(19) .
C8 Cr1 C3 88.76(17) .
C10 Cr1 C1 88.73(15) .
C9 Cr1 C1 121.54(17) .
C8 Cr1 C1 151.86(16) .
C3 Cr1 C1 67.17(14) .
C10 Cr1 C2 89.66(16) .
C9 Cr1 C2 158.86(17) .
C8 Cr1 C2 114.55(16) .
C3 Cr1 C2 37.01(13) .
C1 Cr1 C2 37.36(13) .
C10 Cr1 C4 153.96(17) .
C9 Cr1 C4 117.86(19) .
C8 Cr1 C4 90.08(17) .
C3 Cr1 C4 37.17(16) .
C1 Cr1 C4 79.50(14) .
C2 Cr1 C4 66.94(14) .
C10 Cr1 C5 152.52(16) .
C9 Cr1 C5 94.05(18) .
C8 Cr1 C5 117.89(17) .
C3 Cr1 C5 66.43(16) .
C1 Cr1 C5 66.84(13) .
C2 Cr1 C5 78.57(14) .
C4 Cr1 C5 36.84(18) .
C10 Cr1 C6 115.69(15) .
C9 Cr1 C6 95.36(16) .
C8 Cr1 C6 154.69(15) .
C3 Cr1 C6 78.81(15) .
C1 Cr1 C6 37.24(12) .
C2 Cr1 C6 66.84(13) .
C4 Cr1 C6 66.73(16) .
C5 Cr1 C6 36.83(15) .
C18 Cr2 C20 88.9(2) .
C18 Cr2 C19 86.6(2) .
C20 Cr2 C19 88.2(2) .
C18 Cr2 C16 86.50(19) .
C20 Cr2 C16 146.2(2) .
C19 Cr2 C16 124.83(16) .
C18 Cr2 C11 106.86(18) .
C20 Cr2 C11 164.2(2) .
C19 Cr2 C11 94.34(17) .
C16 Cr2 C11 37.35(13) .
C18 Cr2 C14 126.22(19) .
C20 Cr2 C14 89.95(19) .
C19 Cr2 C14 147.07(16) .
C16 Cr2 C14 66.54(14) .
C11 Cr2 C14 79.42(15) .
C18 Cr2 C12 143.45(18) .
C20 Cr2 C12 127.2(2) .
C19 Cr2 C12 88.81(17) .
C16 Cr2 C12 66.80(14) .
C11 Cr2 C12 37.43(12) .
C14 Cr2 C12 66.54(15) .
C18 Cr2 C15 95.20(19) .
C20 Cr2 C15 110.3(2) .
C19 Cr2 C15 161.43(19) .
C16 Cr2 C15 37.22(15) .
C11 Cr2 C15 67.41(16) .
C14 Cr2 C15 36.60(14) .
C12 Cr2 C15 78.72(15) .
C18 Cr2 C13 161.28(19) .
C20 Cr2 C13 97.7(2) .
C19 Cr2 C13 111.01(16) .
C16 Cr2 C13 78.30(14) .
C11 Cr2 C13 66.84(14) .
C14 Cr2 C13 36.86(15) .
C12 Cr2 C13 36.62(14) .
C15 Cr2 C13 66.08(15) .
O6 Zn O1 100.87(12) .
O6 Zn N1 137.08(15) .
O1 Zn N1 111.71(12) .
O6 Zn N2 100.09(14) .
O1 Zn N2 103.69(12) .
N1 Zn N2 98.52(14) .

loop_
_geom_bond_atom_site_label_1
_geom_bond_atom_site_label_2
_geom_bond_distance
_geom_bond_site_symmetry_2
C1 C2 1.415(5) .
C1 C6 1.416(5) .
C1 C7 1.515(5) .
C1 Cr1 2.209(3) .
C2 C3 1.400(5) .
C2 Cr1 2.209(3) .
C3 C4 1.408(6) .
C3 Cr1 2.203(4) .
C4 C5 1.402(7) .
C4 Cr1 2.214(4) .
C5 C6 1.405(6) .
C5 Cr1 2.222(4) .
C6 Cr1 2.225(4) .
C7 O2 1.242(4) .
C7 O1 1.277(4) .
C8 O3 1.136(5) .
C8 Cr1 1.858(4) .
C9 O4 1.156(6) .
C9 Cr1 1.841(4) .
C10 O5 1.148(5) .
C10 Cr1 1.841(4) .
C11 C16 1.409(5) .
C11 C12 1.418(5) .
C11 C17 1.504(5) .
C11 Cr2 2.201(4) .
C12 C13 1.402(5) .
C12 Cr2 2.217(4) .
C13 C14 1.410(6) .
C13 Cr2 2.245(4) .
C14 C15 1.394(6) .
C14 Cr2 2.213(4) .
C15 C16 1.413(6) .
C15 Cr2 2.227(4) .
C16 Cr2 2.199(4) .
C17 O7 1.240(5) .
C17 O6 1.287(5) .
C18 O8 1.145(6) .
C18 Cr2 1.840(4) .
C19 O9 1.145(6) .
C19 Cr2 1.849(4) .
C20 O10 1.139(6) .
C20 Cr2 1.843(4) .
C21 N1 1.337(5) .
C21 C22 1.383(6) .
C22 C23 1.378(7) .
C23 C24 1.394(7) .
C23 C26 1.588(9) 4_546
C24 C25 1.383(7) .
C25 N1 1.344(5) .
C26 C27 1.510(9) .
C26 C23 1.588(9) 4_556
C27 C28 1.541(8) .
C28 C31 1.508(7) .
C29 N2 1.331(6) .
C29 C30 1.383(7) .
C30 C31 1.383(7) .
C31 C32 1.401(7) .
C32 C33 1.381(7) .
C33 N2 1.348(6) .
N1 Zn 2.031(3) .
N2 Zn 2.090(4) .
O1 Zn 2.005(2) .
O6 Zn 1.966(3) .
